data_7158285
loop_
_publ_author_name
'Singh, Rashmi'
'Sharma, Vishal Prasad'
'Yadav, Priyanka'
'Sonker, Priyanka'
'Singh, Radhey Mohan'
'Tewari, Ashish Kumar'

_publ_section_title
;
 Sodium sulphide promoted synthesis of fused quinoline at room
 temperature.
;
_journal_issue 37
_journal_name_full 'Organic &amp; biomolecular chemistry'
_journal_page_first 8108
_journal_page_last 8112
_journal_paper_doi 10.1039/d1ob01085a
_journal_volume 19
_journal_year 2021
_chemical_formula_sum 'C H Cl N O S'
_chemical_formula_weight 110.54
_space_group_crystal_system triclinic
_space_group_IT_number 2
_space_group_name_Hall '-P 1'
_space_group_name_H-M_alt 'P -1'
_atom_sites_solution_hydrogens geom
_audit_creation_method SHELXL-2016/6
_audit_update_record
;
2020-10-01 deposited with the CCDC.	2021-08-23 downloaded from the CCDC.
;
_cell_angle_alpha 96.280(4)
_cell_angle_beta 90.168(4)
_cell_angle_gamma 104.398(4)
_cell_formula_units_Z 8
_cell_length_a 7.0134(4)
_cell_length_b 7.0858(5)
_cell_length_c 15.5319(10)
_cell_measurement_temperature 296(2)
_cell_volume 742.77(8)
_computing_structure_refinement 'SHELXL-2016/6 (Sheldrick, 2016)'
_computing_structure_solution 'SHELXT 2014/5 (Sheldrick, 2014)'
_diffrn_ambient_temperature 296(2)
_diffrn_measured_fraction_theta_full 0.998
_diffrn_measured_fraction_theta_max 0.993
_diffrn_radiation_type MoK\a
_diffrn_radiation_wavelength 0.71073
_diffrn_reflns_av_R_equivalents 0.0358
_diffrn_reflns_av_unetI/netI 0.0435
_diffrn_reflns_Laue_measured_fraction_full 0.998
_diffrn_reflns_Laue_measured_fraction_max 0.993
_diffrn_reflns_limit_h_max 8
_diffrn_reflns_limit_h_min -9
_diffrn_reflns_limit_k_max 9
_diffrn_reflns_limit_k_min -9
_diffrn_reflns_limit_l_max 21
_diffrn_reflns_limit_l_min -20
_diffrn_reflns_number 16157
_diffrn_reflns_point_group_measured_fraction_full 0.998
_diffrn_reflns_point_group_measured_fraction_max 0.993
_diffrn_reflns_theta_full 25.000
_diffrn_reflns_theta_max 29.574
_diffrn_reflns_theta_min 1.320
_exptl_absorpt_coefficient_mu 1.372
_exptl_crystal_density_diffrn 1.977
_exptl_crystal_F_000 440
_refine_diff_density_max 0.743
_refine_diff_density_min -0.218
_refine_diff_density_rms 0.055
_refine_ls_extinction_method none
_refine_ls_goodness_of_fit_ref 0.837
_refine_ls_hydrogen_treatment constr
_refine_ls_matrix_type full
_refine_ls_number_parameters 208
_refine_ls_number_reflns 4138
_refine_ls_number_restraints 0
_refine_ls_restrained_S_all 0.837
_refine_ls_R_factor_all 0.0806
_refine_ls_R_factor_gt 0.0552
_refine_ls_shift/su_max 0.000
_refine_ls_shift/su_mean 0.000
_refine_ls_structure_factor_coef Fsqd
_refine_ls_weighting_details 'w=1/[\s^2^(Fo^2^)+(0.1271P)^2^+0.2895P] where P=(Fo^2^+2Fc^2^)/3'
_refine_ls_weighting_scheme calc
_refine_ls_wR_factor_gt 0.1578
_refine_ls_wR_factor_ref 0.1838
_reflns_Friedel_coverage 0.000
_reflns_number_gt 2881
_reflns_number_total 4138
_reflns_threshold_expression 'I > 2\s(I)'
_cod_data_source_file d1ob01085a2.cif
_cod_data_source_block shelx
_cod_depositor_comments 'Adding full bibliography for 7158285--7158286.cif.'
_cod_database_code 7158285
_shelx_shelxl_version_number 2016/6
_shelx_space_group_comment
;
The symmetry employed for this shelxl refinement is uniquely defined
by the following loop, which should always be used as a source of
symmetry information in preference to the above space-group names.
They are only intended as comments.
;

loop_
_space_group_symop_operation_xyz
'x, y, z'
'-x, -y, -z'

loop_
_atom_site_label
_atom_site_type_symbol
_atom_site_fract_x
_atom_site_fract_y
_atom_site_fract_z
_atom_site_U_iso_or_equiv
_atom_site_adp_type
_atom_site_occupancy
_atom_site_site_symmetry_order
_atom_site_calc_flag
_atom_site_refinement_flags_posn
_atom_site_refinement_flags_adp
_atom_site_refinement_flags_occupancy
_atom_site_disorder_assembly
_atom_site_disorder_group
S001 S 0.32720(7) 0.60278(9) 0.21857(3) 0.0472(2) Uani 1 1 d . . . . .
O002 O 0.4767(2) 0.8410(2) 0.79056(9) 0.0499(4) Uani 1 1 d . . . . .
O003 O 0.0696(2) 0.5464(3) 0.33431(11) 0.0602(5) Uani 1 1 d . . . . .
N004 N 0.7229(2) 0.8139(2) 0.45403(10) 0.0375(4) Uani 1 1 d . . . . .
C005 C 0.5960(3) 0.7476(3) 0.38691(12) 0.0349(4) Uani 1 1 d . . . . .
C006 C 0.3896(3) 0.6777(3) 0.39859(12) 0.0352(4) Uani 1 1 d . . . . .
C007 C 0.5820(3) 0.7023(3) 0.22621(12) 0.0369(4) Uani 1 1 d . . . . .
C008 C 0.4497(3) 0.7471(3) 0.55253(12) 0.0359(4) Uani 1 1 d . . . . .
C009 C 0.6537(3) 0.8150(3) 0.53518(12) 0.0356(4) Uani 1 1 d . . . . .
C00A C 0.7883(3) 0.8863(3) 0.60631(13) 0.0431(5) Uani 1 1 d . . . . .
H00A H 0.922013 0.930038 0.596647 0.052 Uiso 1 1 calc R U . . .
C00B C 0.6766(3) 0.7204(3) 0.14114(12) 0.0386(4) Uani 1 1 d . . . . .
C00C C 0.6813(3) 0.7562(3) 0.30256(12) 0.0383(4) Uani 1 1 d . . . . .
C00D C 0.3187(3) 0.6785(3) 0.48074(13) 0.0392(4) Uani 1 1 d . . . . .
C00E C 0.2465(3) 0.6066(3) 0.32622(13) 0.0412(4) Uani 1 1 d . . . . .
C00F C 0.8711(3) 0.7111(3) 0.13238(14) 0.0483(5) Uani 1 1 d . . . . .
H00F H 0.941980 0.691797 0.179929 0.058 Uiso 1 1 calc R U . . .
C00G C 0.5200(3) 0.8249(3) 0.70533(12) 0.0409(4) Uani 1 1 d . . . . .
C00H C 0.3857(3) 0.7530(3) 0.63868(13) 0.0402(4) Uani 1 1 d . . . . .
H00H H 0.252819 0.708114 0.649863 0.048 Uiso 1 1 calc R U . . .
C00I C 0.7235(3) 0.8911(3) 0.68844(13) 0.0448(5) Uani 1 1 d . . . . .
H00I H 0.813692 0.938494 0.734550 0.054 Uiso 1 1 calc R U . . .
C00J C 0.5764(4) 0.7497(4) 0.06899(14) 0.0575(6) Uani 1 1 d . . . . .
H00J H 0.446239 0.757315 0.073413 0.069 Uiso 1 1 calc R U . . .
C00K C 0.2750(4) 0.7800(4) 0.81107(15) 0.0548(6) Uani 1 1 d . . . . .
H00B H 0.262526 0.797964 0.872765 0.082 Uiso 1 1 calc R U . . .
H00C H 0.201803 0.856761 0.784195 0.082 Uiso 1 1 calc R U . . .
H00D H 0.224467 0.643920 0.790102 0.082 Uiso 1 1 calc R U . . .
C00L C 0.8582(4) 0.7579(4) -0.01737(15) 0.0627(7) Uani 1 1 d . . . . .
H00L H 0.918962 0.769746 -0.070352 0.075 Uiso 1 1 calc R U . . .
C00M C 0.9600(4) 0.7304(4) 0.05355(17) 0.0620(6) Uani 1 1 d . . . . .
H00M H 1.090573 0.724515 0.048573 0.074 Uiso 1 1 calc R U . . .
C00N C 0.6674(4) 0.7679(4) -0.00987(15) 0.0664(7) Uani 1 1 d . . . . .
H00N H 0.597819 0.787089 -0.057869 0.080 Uiso 1 1 calc R U . . .

loop_
_atom_site_aniso_label
_atom_site_aniso_U_11
_atom_site_aniso_U_22
_atom_site_aniso_U_33
_atom_site_aniso_U_23
_atom_site_aniso_U_13
_atom_site_aniso_U_12
S001 0.0346(3) 0.0668(4) 0.0360(3) -0.0030(2) -0.0063(2) 0.0089(2)
O002 0.0512(9) 0.0654(10) 0.0318(7) 0.0051(6) 0.0028(6) 0.0120(7)
O003 0.0320(8) 0.0876(12) 0.0518(9) -0.0025(8) -0.0030(7) 0.0021(8)
N004 0.0315(8) 0.0443(8) 0.0333(8) 0.0037(6) -0.0024(6) 0.0034(7)
C005 0.0319(9) 0.0358(9) 0.0358(9) 0.0032(7) -0.0023(7) 0.0068(7)
C006 0.0293(9) 0.0367(9) 0.0381(9) 0.0020(7) -0.0044(7) 0.0063(7)
C007 0.0348(10) 0.0410(9) 0.0355(9) 0.0021(7) -0.0012(7) 0.0114(8)
C008 0.0354(10) 0.0350(9) 0.0363(9) 0.0046(7) -0.0012(7) 0.0070(7)
C009 0.0342(9) 0.0364(9) 0.0349(9) 0.0048(7) -0.0010(7) 0.0062(7)
C00A 0.0343(10) 0.0522(11) 0.0386(10) 0.0038(8) -0.0048(8) 0.0035(8)
C00B 0.0403(10) 0.0392(9) 0.0345(9) 0.0010(7) -0.0029(8) 0.0082(8)
C00C 0.0340(9) 0.0445(10) 0.0354(9) 0.0047(7) -0.0019(7) 0.0078(8)
C00D 0.0335(10) 0.0416(10) 0.0402(10) 0.0025(8) -0.0013(8) 0.0060(8)
C00E 0.0316(9) 0.0494(11) 0.0405(10) -0.0002(8) -0.0040(8) 0.0085(8)
C00F 0.0413(11) 0.0607(13) 0.0449(11) 0.0102(9) 0.0027(9) 0.0149(10)
C00G 0.0482(12) 0.0416(10) 0.0334(9) 0.0060(7) 0.0018(8) 0.0115(9)
C00H 0.0378(10) 0.0422(10) 0.0392(10) 0.0063(8) 0.0029(8) 0.0067(8)
C00I 0.0426(11) 0.0513(11) 0.0371(10) 0.0033(8) -0.0069(8) 0.0063(9)
C00J 0.0486(13) 0.0881(18) 0.0382(11) 0.0082(11) -0.0033(9) 0.0214(12)
C00K 0.0583(14) 0.0586(13) 0.0441(12) 0.0071(10) 0.0126(10) 0.0074(11)
C00L 0.0644(16) 0.0785(17) 0.0396(12) 0.0062(11) 0.0106(11) 0.0075(13)
C00M 0.0455(13) 0.0836(18) 0.0579(14) 0.0131(12) 0.0133(11) 0.0156(12)
C00N 0.0631(16) 0.099(2) 0.0350(11) 0.0112(12) -0.0061(10) 0.0158(14)

loop_
_atom_type_symbol
_atom_type_description
_atom_type_scat_dispersion_real
_atom_type_scat_dispersion_imag
_atom_type_scat_source
C C 0.0033 0.0016 'International Tables Vol C Tables 4.2.6.8 and 6.1.1.4'
H H 0.0000 0.0000 'International Tables Vol C Tables 4.2.6.8 and 6.1.1.4'
N N 0.0061 0.0033 'International Tables Vol C Tables 4.2.6.8 and 6.1.1.4'
O O 0.0106 0.0060 'International Tables Vol C Tables 4.2.6.8 and 6.1.1.4'
S S 0.1246 0.1234 'International Tables Vol C Tables 4.2.6.8 and 6.1.1.4'
Cl Cl 0.1484 0.1585 'International Tables Vol C Tables 4.2.6.8 and 6.1.1.4'

loop_
_geom_angle_atom_site_label_1
_geom_angle_atom_site_label_2
_geom_angle_atom_site_label_3
_geom_angle
_geom_angle_site_symmetry_1
_geom_angle_site_symmetry_3
_geom_angle_publ_flag
C007 S001 C00E 105.88(9) . . ?
C00G O002 C00K 116.93(17) . . ?
C005 N004 C009 118.94(16) . . ?
N004 C005 C006 121.75(16) . . ?
N004 C005 C00C 115.41(16) . . ?
C006 C005 C00C 122.82(16) . . ?
C00D C006 C005 119.50(16) . . ?
C00D C006 C00E 117.50(17) . . ?
C005 C006 C00E 123.00(17) . . ?
C00C C007 C00B 123.61(17) . . ?
C00C C007 S001 122.46(15) . . ?
C00B C007 S001 113.93(13) . . ?
C00D C008 C00H 122.47(18) . . ?
C00D C008 C009 117.16(17) . . ?
C00H C008 C009 120.36(17) . . ?
N004 C009 C00A 118.90(17) . . ?
N004 C009 C008 122.85(17) . . ?
C00A C009 C008 118.25(17) . . ?
C00I C00A C009 120.40(19) . . ?
C00I C00A H00A 119.8 . . ?
C009 C00A H00A 119.8 . . ?
C00F C00B C00J 118.05(19) . . ?
C00F C00B C007 120.36(18) . . ?
C00J C00B C007 121.59(18) . . ?
C007 C00C C005 125.84(18) . . ?
C006 C00D C008 119.80(17) . . ?
O003 C00E C006 124.38(18) . . ?
O003 C00E S001 115.68(15) . . ?
C006 C00E S001 119.94(14) . . ?
C00M C00F C00B 120.4(2) . . ?
C00M C00F H00F 119.8 . . ?
C00B C00F H00F 119.8 . . ?
O002 C00G C00H 125.11(19) . . ?
O002 C00G C00I 114.56(18) . . ?
C00H C00G C00I 120.34(18) . . ?
C00G C00H C008 119.51(18) . . ?
C00G C00H H00H 120.2 . . ?
C008 C00H H00H 120.2 . . ?
C00A C00I C00G 121.13(19) . . ?
C00A C00I H00I 119.4 . . ?
C00G C00I H00I 119.4 . . ?
C00N C00J C00B 120.9(2) . . ?
C00N C00J H00J 119.6 . . ?
C00B C00J H00J 119.6 . . ?
O002 C00K H00B 109.5 . . ?
O002 C00K H00C 109.5 . . ?
H00B C00K H00C 109.5 . . ?
O002 C00K H00D 109.5 . . ?
H00B C00K H00D 109.5 . . ?
H00C C00K H00D 109.5 . . ?
C00N C00L C00M 119.6(2) . . ?
C00N C00L H00L 120.2 . . ?
C00M C00L H00L 120.2 . . ?
C00L C00M C00F 120.8(2) . . ?
C00L C00M H00M 119.6 . . ?
C00F C00M H00M 119.6 . . ?
C00L C00N C00J 120.3(2) . . ?
C00L C00N H00N 119.9 . . ?
C00J C00N H00N 119.9 . . ?

loop_
_geom_bond_atom_site_label_1
_geom_bond_atom_site_label_2
_geom_bond_distance
_geom_bond_site_symmetry_2
_geom_bond_publ_flag
S001 C007 1.749(2) . ?
S001 C00E 1.767(2) . ?
O002 C00G 1.358(2) . ?
O002 C00K 1.421(3) . ?
O003 C00E 1.219(2) . ?
N004 C005 1.334(2) . ?
N004 C009 1.352(2) . ?
C005 C006 1.428(3) . ?
C005 C00C 1.443(3) . ?
C006 C00D 1.370(3) . ?
C006 C00E 1.464(3) . ?
C007 C00C 1.342(3) . ?
C007 C00B 1.484(3) . ?
C008 C00D 1.406(3) . ?
C008 C00H 1.412(3) . ?
C008 C009 1.428(3) . ?
C009 C00A 1.415(3) . ?
C00A C00I 1.355(3) . ?
C00A H00A 0.9300 . ?
C00B C00F 1.389(3) . ?
C00B C00J 1.383(3) . ?
C00F C00M 1.380(3) . ?
C00F H00F 0.9300 . ?
C00G C00H 1.364(3) . ?
C00G C00I 1.422(3) . ?
C00H H00H 0.9300 . ?
C00I H00I 0.9300 . ?
C00J C00N 1.386(3) . ?
C00J H00J 0.9300 . ?
C00K H00B 0.9600 . ?
C00K H00C 0.9600 . ?
C00K H00D 0.9600 . ?
C00L C00N 1.363(4) . ?
C00L C00M 1.368(4) . ?
C00L H00L 0.9300 . ?
C00M H00M 0.9300 . ?
C00N H00N 0.9300 . ?

loop_
_geom_torsion_atom_site_label_1
_geom_torsion_atom_site_label_2
_geom_torsion_atom_site_label_3
_geom_torsion_atom_site_label_4
_geom_torsion
_geom_torsion_site_symmetry_1
_geom_torsion_site_symmetry_2
_geom_torsion_site_symmetry_3
_geom_torsion_site_symmetry_4
_geom_torsion_publ_flag
C009 N004 C005 C006 -0.1(3) . . . . ?
C009 N004 C005 C00C 178.45(16) . . . . ?
N004 C005 C006 C00D 0.1(3) . . . . ?
C00C C005 C006 C00D -178.37(17) . . . . ?
N004 C005 C006 C00E 179.13(18) . . . . ?
C00C C005 C006 C00E 0.7(3) . . . . ?
C00E S001 C007 C00C 3.0(2) . . . . ?
C00E S001 C007 C00B -177.21(13) . . . . ?
C005 N004 C009 C00A -179.72(17) . . . . ?
C005 N004 C009 C008 0.3(3) . . . . ?
C00D C008 C009 N004 -0.5(3) . . . . ?
C00H C008 C009 N004 -179.58(17) . . . . ?
C00D C008 C009 C00A 179.52(17) . . . . ?
C00H C008 C009 C00A 0.5(3) . . . . ?
N004 C009 C00A C00I 179.39(18) . . . . ?
C008 C009 C00A C00I -0.7(3) . . . . ?
C00C C007 C00B C00F 28.6(3) . . . . ?
S001 C007 C00B C00F -151.26(17) . . . . ?
C00C C007 C00B C00J -150.5(2) . . . . ?
S001 C007 C00B C00J 29.7(2) . . . . ?
C00B C007 C00C C005 177.87(17) . . . . ?
S001 C007 C00C C005 -2.3(3) . . . . ?
N004 C005 C00C C007 -178.28(18) . . . . ?
C006 C005 C00C C007 0.2(3) . . . . ?
C005 C006 C00D C008 -0.3(3) . . . . ?
C00E C006 C00D C008 -179.38(17) . . . . ?
C00H C008 C00D C006 179.51(17) . . . . ?
C009 C008 C00D C006 0.5(3) . . . . ?
C00D C006 C00E O003 -0.8(3) . . . . ?
C005 C006 C00E O003 -179.91(19) . . . . ?
C00D C006 C00E S001 179.63(14) . . . . ?
C005 C006 C00E S001 0.5(3) . . . . ?
C007 S001 C00E O003 178.33(16) . . . . ?
C007 S001 C00E C006 -2.08(19) . . . . ?
C00J C00B C00F C00M -0.1(3) . . . . ?
C007 C00B C00F C00M -179.2(2) . . . . ?
C00K O002 C00G C00H -0.8(3) . . . . ?
C00K O002 C00G C00I 178.98(18) . . . . ?
O002 C00G C00H C008 178.95(17) . . . . ?
C00I C00G C00H C008 -0.9(3) . . . . ?
C00D C008 C00H C00G -178.71(18) . . . . ?
C009 C008 C00H C00G 0.3(3) . . . . ?
C009 C00A C00I C00G 0.1(3) . . . . ?
O002 C00G C00I C00A -179.15(18) . . . . ?
C00H C00G C00I C00A 0.7(3) . . . . ?
C00F C00B C00J C00N 0.4(4) . . . . ?
C007 C00B C00J C00N 179.5(2) . . . . ?
C00N C00L C00M C00F 0.5(4) . . . . ?
C00B C00F C00M C00L -0.3(4) . . . . ?
C00M C00L C00N C00J -0.2(4) . . . . ?
C00B C00J C00N C00L -0.3(4) . . . . ?
